data_1509313
loop_
_publ_author_name
'Poettgen, R.'
'Fickenscher, T.'

_publ_section_title
;
 Synthesis and Crystal Structures of REAgMg (RE = La, Ce, Nd, Eu, Gd, Tb,
 Ho, Tm, and Yb)
;
_journal_name_full 'Journal of Solid State Chemistry'
_journal_page_first 67
_journal_page_last 72
_journal_paper_doi 10.1006/jssc.2001.9268
_journal_volume 161
_journal_year 2001
_chemical_formula_sum 'Ag Eu Mg'
_chemical_name_systematic 'Eu Ag Mg'
_space_group_IT_number 62
_symmetry_space_group_name_Hall '-P 2ac 2n'
_symmetry_space_group_name_H-M 'P n m a'
_cell_angle_alpha 90
_cell_angle_beta 90
_cell_angle_gamma 90
_cell_formula_units_Z 4
_cell_length_a 7.774
_cell_length_b 4.63
_cell_length_c 8.988
_cell_volume 323.511
_citation_journal_id_ASTM JSSCBI
_cod_data_source_file silver1-2_224.cif
_cod_data_source_block Ag1Eu1Mg1
_cod_original_cell_volume 323.5107
_cod_original_formula_sum 'Ag1 Eu1 Mg1'
_cod_database_code 1509313

loop_
_symmetry_equiv_pos_as_xyz
x,y,z
-x+1/2,-y,z+1/2
x+1/2,-y+1/2,-z+1/2
-x,y+1/2,-z
-x,-y,-z
x-1/2,y,-z-1/2
-x-1/2,y-1/2,z-1/2
x,-y-1/2,z

loop_
_atom_site_label
_atom_site_type_symbol
_atom_site_fract_x
_atom_site_fract_y
_atom_site_fract_z
_atom_site_occupancy
_atom_site_U_iso_or_equiv
Eu1 Eu 0.03323 0.25 0.67834 1 0.0
Ag1 Ag 0.27209 0.25 0.37543 1 0.0
Ag2 Ag 0.1393 0.25 0.0602 0.032 0.0
Mg1 Mg 0.1393 0.25 0.0602 0.968 0.0
